data_1526755
loop_
_publ_author_name
'Takeuchi, K.'
'Loong, C.-K.'
'Balachandran, U.'
'Richardson, J.W.jr.'
'Guan, J.'
'Dorris, S.E.'

_publ_section_title
;
 The crystal structures and phase transitions in Y-doped Ba Ce O3: their
 dependence on Y concentration and hydrogen doping
;
_journal_name_full 'Solid State Ionics'
_journal_page_first 63
_journal_page_last 77
_journal_volume 138
_journal_year 2000
_chemical_formula_sum 'Ba Ce0.7 O2.85 Y0.3'
_chemical_name_systematic 'Ba (Ce0.7 Y0.3) O2.85'
_space_group_IT_number 167
_symmetry_space_group_name_Hall '-R 3 2"c'
_symmetry_space_group_name_H-M 'R -3 c :H'
_cell_angle_alpha 90
_cell_angle_beta 90
_cell_angle_gamma 120
_cell_formula_units_Z 6
_cell_length_a 6.218
_cell_length_b 6.218
_cell_length_c 15.192
_cell_volume 508.683
_citation_journal_id_ASTM SSIOD3
_cod_data_source_file Takeuchi_SSIOD3_2000_614.cif
_cod_data_source_block Ba1Ce0.7O2.85Y0.3
_cod_original_cell_volume 508.6828
_cod_original_formula_sum 'Ba1 Ce0.7 O2.85 Y0.3'
_cod_database_code 1526755

loop_
_symmetry_equiv_pos_as_xyz
x,y,z
-y,x-y,z
-x+y,-x,z
y,x,-z+1/2
-x,-x+y,-z+1/2
x-y,-y,-z+1/2
-x,-y,-z
y,-x+y,-z
x-y,x,-z
-y,-x,z-1/2
x,x-y,z-1/2
-x+y,y,z-1/2
x+2/3,y+1/3,z+1/3
-y+2/3,x-y+1/3,z+1/3
-x+y+2/3,-x+1/3,z+1/3
y+2/3,x+1/3,-z+5/6
-x+2/3,-x+y+1/3,-z+5/6
x-y+2/3,-y+1/3,-z+5/6
-x+2/3,-y+1/3,-z+1/3
y+2/3,-x+y+1/3,-z+1/3
x-y+2/3,x+1/3,-z+1/3
-y+2/3,-x+1/3,z-1/6
x+2/3,x-y+1/3,z-1/6
-x+y+2/3,y+1/3,z-1/6
x+1/3,y+2/3,z+2/3
-y+1/3,x-y+2/3,z+2/3
-x+y+1/3,-x+2/3,z+2/3
y+1/3,x+2/3,-z+7/6
-x+1/3,-x+y+2/3,-z+7/6
x-y+1/3,-y+2/3,-z+7/6
-x+1/3,-y+2/3,-z+2/3
y+1/3,-x+y+2/3,-z+2/3
x-y+1/3,x+2/3,-z+2/3
-y+1/3,-x+2/3,z+1/6
x+1/3,x-y+2/3,z+1/6
-x+y+1/3,y+2/3,z+1/6

loop_
_atom_site_label
_atom_site_type_symbol
_atom_site_fract_x
_atom_site_fract_y
_atom_site_fract_z
_atom_site_occupancy
_atom_site_U_iso_or_equiv
O1 O-2 0.453 0 0.25 0.95 0.0
Ba1 Ba+2 0 0 0.25 1 0.0
Y1 Y+3 0 0 0 0.3 0.0
Ce1 Ce+4 0 0 0 0.7 0.0
